data_2200433
loop_
_publ_author_name
'Pan, Yuan-Jiang'
'Zhou, Hui'
'Shi, Hao'
'Lv, Shu-Ming'
'Jin, Zhi-Min'

_publ_section_title
;(2\a,3\a,5\a,20<i>S</i>,22<i>S</i>)-2,3,5,14,20,20,24-Heptahydroxycholest-7-en-6-one
 monohydrate
;
_journal_issue 9
_journal_name_full 'Acta Crystallographica Section E'
_journal_page_first o849
_journal_page_last o851
_journal_paper_doi 10.1107/S1600536801013162
_journal_volume 57
_journal_year 2001
_chemical_formula_iupac 'C27 H44 O8, H2 O'
_chemical_formula_moiety 'C27 H44 O8, H2 O'
_chemical_formula_sum 'C27 H46 O9'
_chemical_formula_weight 514.64
_chemical_melting_point 504
_chemical_name_systematic
;
(2\a,3\a,5\a,20S,22S)-2,3,5,14,20,20,24-Heptahydroxycholest-7-en-6-one
monohydrate
;
_space_group_IT_number 19
_symmetry_cell_setting orthorhombic
_symmetry_space_group_name_Hall 'P 2ac 2ab'
_symmetry_space_group_name_H-M 'P 21 21 21'
_audit_creation_method SHELXL-97
_cell_angle_alpha 90.00
_cell_angle_beta 90.00
_cell_angle_gamma 90.00
_cell_formula_units_Z 4
_cell_length_a 7.1530(10)
_cell_length_b 10.290(2)
_cell_length_c 37.220(8)
_cell_measurement_reflns_used 25
_cell_measurement_temperature 291(2)
_cell_measurement_theta_max 15.00
_cell_measurement_theta_min 2.90
_cell_volume 2739.6(9)
_computing_cell_refinement XSCANS
_computing_data_collection 'XSCANS (Siemens, 1994)'
_computing_data_reduction XSCANS
_computing_molecular_graphics 'XP in SHELXTL/PC (Siemens, 1991)'
_computing_publication_material SHELXL97
_computing_structure_refinement 'SHELXL97 (Sheldrick, 1997)'
_computing_structure_solution 'SHELXS97 (Sheldrick, 1990)'
_diffrn_ambient_temperature 291(2)
_diffrn_measured_fraction_theta_full 1.000
_diffrn_measured_fraction_theta_max 1.000
_diffrn_measurement_device_type 'Siemens P4'
_diffrn_measurement_method \w
_diffrn_radiation_monochromator graphite
_diffrn_radiation_source 'normal-focus sealed tube'
_diffrn_radiation_type MoK\a
_diffrn_radiation_wavelength .71073
_diffrn_reflns_av_R_equivalents .0192
_diffrn_reflns_av_sigmaI/netI .1066
_diffrn_reflns_limit_h_max 8
_diffrn_reflns_limit_h_min 0
_diffrn_reflns_limit_k_max 12
_diffrn_reflns_limit_k_min 0
_diffrn_reflns_limit_l_max 46
_diffrn_reflns_limit_l_min -1
_diffrn_reflns_number 3426
_diffrn_reflns_theta_full 26.25
_diffrn_reflns_theta_max 26.25
_diffrn_reflns_theta_min 2.05
_diffrn_standards_decay_% 3.50
_diffrn_standards_interval_count 97
_diffrn_standards_number 3
_exptl_absorpt_coefficient_mu .092
_exptl_absorpt_correction_type none
_exptl_crystal_colour colourless
_exptl_crystal_density_diffrn 1.248
_exptl_crystal_density_method 'not measured'
_exptl_crystal_description prism
_exptl_crystal_F_000 1120
_exptl_crystal_size_max .36
_exptl_crystal_size_mid .30
_exptl_crystal_size_min .24
_refine_diff_density_max .168
_refine_diff_density_min -.165
_refine_ls_extinction_coef .0046(3)
_refine_ls_extinction_method SHELXL97
_refine_ls_goodness_of_fit_ref .801
_refine_ls_hydrogen_treatment mixed
_refine_ls_matrix_type full
_refine_ls_number_parameters 346
_refine_ls_number_reflns 3185
_refine_ls_number_restraints 2
_refine_ls_restrained_S_all .801
_refine_ls_R_factor_all .0993
_refine_ls_R_factor_gt .0407
_refine_ls_shift/su_max <0.001
_refine_ls_shift/su_mean .000
_refine_ls_structure_factor_coef Fsqd
_refine_ls_weighting_details 'calc w = 1/[\s^2^(Fo^2^)+(0.0182P)^2^] where P = (Fo^2^+2Fc^2^)/3'
_refine_ls_weighting_scheme calc
_refine_ls_wR_factor_ref .0643
_reflns_number_gt 1635
_reflns_number_total 3185
_reflns_threshold_expression I>2\s(I)
_cod_data_source_file cf6101.cif
_cod_data_source_block I
_cod_depositor_comments
;
The following automatic conversions were performed:
'_symmetry_cell_setting' value 'Orthorhombic' changed to 'orthorhombic'
according to '/home/saulius/struct/CIF-dictionaries/cif_core.dic'
dictionary named 'cif_core.dic' version 2.4.1 from 2010-06-29.

Automatic conversion script
Id: cif_fix_enum 1527 2010-12-29 10:47:43Z saulius 

The following automatic conversions were performed:

'_symmetry_cell_setting' value 'Orthorhombic' changed to
'orthorhombic' according to
/home/saulius/struct/CIF-dictionaries/cif_core.dic dictionary named
'cif_core.dic' version 2.4.1 from 2010-06-29.

Automatic conversion script
Id: cif_fix_values 1715 2011-07-08 13:25:40Z adriana 
;
_cod_database_code 2200433
_cod_database_fobs_code 2200433

loop_
_symmetry_equiv_pos_as_xyz
'x, y, z'
'-x+1/2, -y, z+1/2'
'-x, y+1/2, -z+1/2'
'x+1/2, -y+1/2, -z'

loop_
_atom_site_label
_atom_site_fract_x
_atom_site_fract_y
_atom_site_fract_z
_atom_site_U_iso_or_equiv
_atom_site_adp_type
_atom_site_calc_flag
_atom_site_refinement_flags
_atom_site_occupancy
_atom_site_disorder_assembly
_atom_site_disorder_group
_atom_site_type_symbol
O1 .6536(3) .4277(3) .28174(7) .0753(11) Uani d . 1 . . O
H1 .7521 .4176 .2708 .090 Uiso calc R 1 . . H
O2 .2587(3) .4215(3) .30614(7) .0538(8) Uani d . 1 . . O
H2O .3367 .4646 .3170 .065 Uiso calc R 1 . . H
O3 .0187(3) .4542(3) .25196(7) .0493(7) Uani d . 1 . . O
H3O .0725 .4735 .2707 .059 Uiso calc R 1 . . H
O4 -.1803(3) .2792(3) .21821(7) .0849(12) Uani d . 1 . . O
O5 .4460(3) .0530(2) .16004(5) .0335(6) Uani d . 1 . . O
H5 .3921 .0182 .1769 .040 Uiso calc R 1 . . H
O6 .4750(3) .16987(19) .02590(6) .0350(6) Uani d . 1 . . O
H6 .3810 .1274 .0213 .042 Uiso calc R 1 . . H
O7 .7219(3) -.0198(2) .00104(5) .0378(6) Uani d . 1 . . O
H7 .6427 -.0120 -.0147 .045 Uiso calc R 1 . . H
O8 .9100(3) -.4731(2) .04515(7) .0466(7) Uani d . 1 . . O
H8 .8106 -.4998 .0370 .056 Uiso calc R 1 . . H
O9 .0976(4) .0705(3) -.00769(8) .0531(8) Uani d D 1 . . O
C1 .4275(5) .4755(3) .23506(9) .0459(11) Uani d . 1 . . C
H1A .5297 .5095 .2207 .055 Uiso calc R 1 . . H
H1B .3741 .5472 .2485 .055 Uiso calc R 1 . . H
C2 .5032(4) .3757(4) .26104(10) .0460(11) Uani d . 1 . . C
H2 .5522 .3028 .2469 .055 Uiso calc R 1 . . H
C3 .3513(5) .3238(4) .28517(9) .0439(11) Uani d . 1 . . C
H3 .4037 .2576 .3012 .053 Uiso calc R 1 . . H
C4 .2036(4) .2619(3) .26101(8) .0378(10) Uani d . 1 . . C
H4A .2589 .1887 .2485 .045 Uiso calc R 1 . . H
H4B .1027 .2290 .2759 .045 Uiso calc R 1 . . H
C5 .1233(4) .3563(3) .23346(9) .0351(9) Uani d . 1 . . C
C6 -.0156(5) .2832(4) .21013(10) .0456(11) Uani d . 1 . . C
C7 .0562(5) .2092(4) .17967(8) .0361(10) Uani d . 1 . . C
H7A -.0222 .1504 .1681 .043 Uiso calc R 1 . . H
C8 .2313(4) .2235(3) .16795(8) .0260(8) Uani d . 1 . . C
C9 .3682(4) .3156(3) .18465(8) .0296(9) Uani d . 1 . . C
H9 .4483 .2623 .2001 .036 Uiso calc R 1 . . H
C10 .2772(5) .4188(3) .20982(9) .0356(9) Uani d . 1 . . C
C11 .5003(5) .3781(3) .15648(9) .0469(11) Uani d . 1 . . C
H11A .4318 .4440 .1433 .056 Uiso calc R 1 . . H
H11B .6024 .4209 .1689 .056 Uiso calc R 1 . . H
C12 .5814(4) .2796(3) .12976(8) .0354(9) Uani d . 1 . . C
H12A .6555 .3251 .1119 .042 Uiso calc R 1 . . H
H12B .6631 .2199 .1424 .042 Uiso calc R 1 . . H
C13 .4273(4) .2027(3) .11091(8) .0262(8) Uani d . 1 . . C
C14 .3146(4) .1319(3) .14012(8) .0235(8) Uani d . 1 . . C
C15 .1874(4) .0414(3) .11942(8) .0367(9) Uani d . 1 . . C
H15A .0759 .0863 .1113 .044 Uiso calc R 1 . . H
H15B .1510 -.0327 .1339 .044 Uiso calc R 1 . . H
C16 .3109(4) -.0009(3) .08733(9) .0389(10) Uani d . 1 . . C
H16A .3434 -.0921 .0895 .047 Uiso calc R 1 . . H
H16B .2443 .0117 .0649 .047 Uiso calc R 1 . . H
C17 .4890(4) .0836(3) .08815(8) .0252(8) Uani d . 1 . . C
H17 .5779 .0361 .1033 .030 Uiso calc R 1 . . H
C18 .2960(5) .2947(3) .09004(8) .0415(10) Uani d . 1 . . C
H18A .2183 .3412 .1067 .050 Uiso calc R 1 . . H
H18B .2188 .2447 .0741 .050 Uiso calc R 1 . . H
H18C .3691 .3553 .0764 .050 Uiso calc R 1 . . H
C19 .1888(6) .5303(3) .18797(10) .0705(14) Uani d . 1 . . C
H19A .1230 .5877 .2039 .085 Uiso calc R 1 . . H
H19B .1030 .4950 .1707 .085 Uiso calc R 1 . . H
H19C .2853 .5776 .1757 .085 Uiso calc R 1 . . H
C20 .5876(5) .1006(3) .05161(8) .0272(8) Uani d . 1 . . C
C21 .7649(4) .1815(3) .05492(8) .0338(9) Uani d . 1 . . C
H21A .8318 .1795 .0326 .041 Uiso calc R 1 . . H
H21B .8423 .1464 .0736 .041 Uiso calc R 1 . . H
H21C .7325 .2696 .0607 .041 Uiso calc R 1 . . H
C22 .6310(5) -.0355(3) .03529(8) .0337(9) Uani d . 1 . . C
H22 .5125 -.0812 .0315 .040 Uiso calc R 1 . . H
C23 .7574(5) -.1216(3) .05791(9) .0394(10) Uani d . 1 . . C
H23A .7036 -.1308 .0817 .047 Uiso calc R 1 . . H
H23B .8782 -.0799 .0605 .047 Uiso calc R 1 . . H
C24 .7853(5) -.2576(3) .04143(9) .0421(10) Uani d . 1 . . C
H24A .6642 -.2909 .0342 .051 Uiso calc R 1 . . H
H24B .8609 -.2489 .0199 .051 Uiso calc R 1 . . H
C25 .8771(5) -.3566(3) .06596(10) .0392(10) Uani d . 1 . . C
C26 1.0694(5) -.3148(3) .07772(10) .0686(14) Uani d . 1 . . C
H26A 1.1289 -.3847 .0904 .082 Uiso calc R 1 . . H
H26B 1.0593 -.2406 .0932 .082 Uiso calc R 1 . . H
H26C 1.1426 -.2923 .0570 .082 Uiso calc R 1 . . H
C27 .7571(6) -.3909(3) .09787(10) .0730(15) Uani d . 1 . . C
H27A .6340 -.4140 .0898 .088 Uiso calc R 1 . . H
H27B .7491 -.3175 .1137 .088 Uiso calc R 1 . . H
H27C .8116 -.4630 .1104 .088 Uiso calc R 1 . . H
H9OA -.003(3) .034(3) -.0047(10) .077(17) Uiso d D 1 . . H
H9OB .062(6) .144(2) -.0129(12) .11(2) Uiso d D 1 . . H

loop_
_atom_site_aniso_label
_atom_site_aniso_U_11
_atom_site_aniso_U_22
_atom_site_aniso_U_33
_atom_site_aniso_U_12
_atom_site_aniso_U_13
_atom_site_aniso_U_23
O1 .0255(14) .137(3) .064(2) -.013(2) .0101(14) -.068(2)
O2 .0316(14) .081(2) .0485(17) -.0093(17) .0125(14) -.0367(16)
O3 .0382(15) .0564(18) .0532(17) .0123(15) .0097(12) -.0194(16)
O4 .0195(15) .161(3) .074(2) -.003(2) .0062(15) -.058(2)
O5 .0313(13) .0401(16) .0290(14) .0089(14) .0084(11) .0108(12)
O6 .0368(16) .0341(15) .0341(13) .0000(13) -.0031(13) .0042(13)
O7 .0425(14) .0437(15) .0271(13) -.0007(15) .0063(12) -.0027(14)
O8 .0460(16) .0291(14) .0647(18) -.0003(14) -.0043(16) -.0114(14)
O9 .0434(19) .046(2) .069(2) .0059(18) .0216(17) .0117(18)
C1 .043(2) .038(2) .056(3) -.015(2) .027(2) -.020(2)
C2 .0180(19) .067(3) .053(3) -.009(2) .004(2) -.037(2)
C3 .034(2) .058(3) .040(2) .000(2) .004(2) -.009(2)
C4 .032(2) .046(2) .036(2) -.005(2) .0106(19) -.008(2)
C5 .0224(19) .045(2) .037(2) .006(2) .0051(18) -.014(2)
C6 .023(2) .066(3) .048(2) .002(2) .0022(19) -.008(2)
C7 .025(2) .050(2) .033(2) -.003(2) .0016(17) -.013(2)
C8 .0197(18) .032(2) .0266(19) .0029(19) -.0011(16) .0025(17)
C9 .023(2) .037(2) .0288(19) -.0011(19) .0023(16) -.0043(19)
C10 .034(2) .032(2) .041(2) .006(2) .0053(19) -.0004(19)
C11 .051(3) .048(2) .041(2) -.022(2) .020(2) -.013(2)
C12 .036(2) .039(2) .032(2) -.008(2) .0119(18) -.0015(19)
C13 .0230(18) .0270(19) .0285(19) -.0025(18) -.0040(17) .0013(17)
C14 .0184(17) .0257(19) .0263(19) -.0011(17) -.0018(16) -.0004(16)
C15 .031(2) .038(2) .041(2) -.006(2) .0061(18) -.001(2)
C16 .043(2) .034(2) .039(2) -.013(2) .0061(19) -.0075(19)
C17 .0250(18) .0199(19) .0306(19) -.0032(18) .0021(16) .0005(17)
C18 .051(2) .038(2) .035(2) .012(2) .008(2) .0102(19)
C19 .084(3) .052(3) .076(3) .030(3) .029(3) .009(3)
C20 .030(2) .027(2) .0240(19) .0004(18) -.0030(17) .0035(17)
C21 .034(2) .035(2) .033(2) -.002(2) .0043(19) .0004(19)
C22 .036(2) .034(2) .031(2) -.003(2) .0070(18) -.0001(19)
C23 .055(3) .030(2) .033(2) .005(2) .003(2) -.0005(18)
C24 .054(3) .035(2) .038(2) .005(2) .000(2) -.0052(19)
C25 .047(3) .023(2) .047(2) -.003(2) .001(2) -.006(2)
C26 .069(3) .041(3) .097(4) .003(3) -.029(3) -.011(3)
C27 .113(4) .043(3) .062(3) -.006(3) .029(3) .004(2)

loop_
_atom_type_symbol
_atom_type_description
_atom_type_scat_dispersion_real
_atom_type_scat_dispersion_imag
_atom_type_scat_source
C C .0033 .0000 'International Tables Vol C Tables 4.2.6.8 and 6.1.1.4'
H H .0000 .0000 'International Tables Vol C Tables 4.2.6.8 and 6.1.1.4'
O O .0106 .0000 'International Tables Vol C Tables 4.2.6.8 and 6.1.1.4'

loop_
_geom_angle_atom_site_label_1
_geom_angle_atom_site_label_2
_geom_angle_atom_site_label_3
_geom_angle
_geom_angle_publ_flag
C2 O1 H1 109.5 ?
C3 O2 H2O 109.5 ?
C5 O3 H3O 109.5 ?
C14 O5 H5 109.5 ?
C20 O6 H6 109.5 ?
C22 O7 H7 109.5 ?
C25 O8 H8 109.5 ?
H9OA O9 H9OB 101(4) ?
C2 C1 C10 112.5(3) ?
C2 C1 H1A 109.1 ?
C10 C1 H1A 109.1 ?
C2 C1 H1B 109.1 ?
C10 C1 H1B 109.1 ?
H1A C1 H1B 107.8 ?
O1 C2 C3 110.7(3) yes
O1 C2 C1 111.2(3) ?
C3 C2 C1 111.4(3) ?
O1 C2 H2 107.8 ?
C3 C2 H2 107.8 ?
C1 C2 H2 107.8 ?
O2 C3 C2 114.1(3) ?
O2 C3 C4 107.1(3) ?
C2 C3 C4 107.2(3) yes
O2 C3 H3 109.4 ?
C2 C3 H3 109.4 ?
C4 C3 H3 109.4 ?
C5 C4 C3 113.0(3) yes
C5 C4 H4A 109.0 ?
C3 C4 H4A 109.0 ?
C5 C4 H4B 109.0 ?
C3 C4 H4B 109.0 ?
H4A C4 H4B 107.8 ?
O3 C5 C6 106.4(3) ?
O3 C5 C4 108.8(3) ?
C6 C5 C4 108.4(3) ?
O3 C5 C10 110.6(3) ?
C6 C5 C10 110.2(3) yes
C4 C5 C10 112.3(3) yes
O4 C6 C7 121.0(4) ?
O4 C6 C5 120.6(4) ?
C7 C6 C5 118.2(3) yes
C8 C7 C6 121.7(3) yes
C8 C7 H7A 119.1 ?
C6 C7 H7A 119.1 ?
C7 C8 C9 123.2(3) yes
C7 C8 C14 121.4(3) yes
C9 C8 C14 114.7(3) ?
C8 C9 C11 112.3(3) ?
C8 C9 C10 114.0(3) yes
C11 C9 C10 112.2(3) ?
C8 C9 H9 105.8 ?
C11 C9 H9 105.8 ?
C10 C9 H9 105.8 ?
C19 C10 C1 109.0(3) ?
C19 C10 C5 108.5(3) ?
C1 C10 C5 107.9(3) yes
C19 C10 C9 111.2(3) ?
C1 C10 C9 109.4(3) ?
C5 C10 C9 110.8(3) yes
C12 C11 C9 113.2(3) ?
C12 C11 H11A 108.9 ?
C9 C11 H11A 108.9 ?
C12 C11 H11B 108.9 ?
C9 C11 H11B 108.9 ?
H11A C11 H11B 107.7 ?
C13 C12 C11 111.5(3) ?
C13 C12 H12A 109.3 ?
C11 C12 H12A 109.3 ?
C13 C12 H12B 109.3 ?
C11 C12 H12B 109.3 ?
H12A C12 H12B 108.0 ?
C12 C13 C14 107.4(2) ?
C12 C13 C18 110.7(3) ?
C14 C13 C18 109.1(3) ?
C12 C13 C17 117.0(3) ?
C14 C13 C17 99.2(2) yes
C18 C13 C17 112.5(3) ?
O5 C14 C15 107.9(3) ?
O5 C14 C8 104.7(2) ?
C15 C14 C8 119.5(3) yes
O5 C14 C13 106.7(2) ?
C15 C14 C13 104.3(2) ?
C8 C14 C13 113.1(3) ?
C14 C15 C16 102.9(2) ?
C14 C15 H15A 111.2 ?
C16 C15 H15A 111.2 ?
C14 C15 H15B 111.2 ?
C16 C15 H15B 111.2 ?
H15A C15 H15B 109.1 ?
C17 C16 C15 107.3(2) ?
C17 C16 H16A 110.3 ?
C15 C16 H16A 110.3 ?
C17 C16 H16B 110.3 ?
C15 C16 H16B 110.3 ?
H16A C16 H16B 108.5 ?
C20 C17 C16 115.1(3) ?
C20 C17 C13 121.4(3) yes
C16 C17 C13 102.8(2) ?
C20 C17 H17 105.4 ?
C16 C17 H17 105.4 ?
C13 C17 H17 105.4 ?
C13 C18 H18A 109.5 ?
C13 C18 H18B 109.5 ?
H18A C18 H18B 109.5 ?
C13 C18 H18C 109.5 ?
H18A C18 H18C 109.5 ?
H18B C18 H18C 109.5 ?
C10 C19 H19A 109.5 ?
C10 C19 H19B 109.5 ?
H19A C19 H19B 109.5 ?
C10 C19 H19C 109.5 ?
H19A C19 H19C 109.5 ?
H19B C19 H19C 109.5 ?
O6 C20 C21 104.4(2) ?
O6 C20 C17 112.7(3) ?
C21 C20 C17 111.8(3) ?
O6 C20 C22 107.3(2) ?
C21 C20 C22 110.9(3) ?
C17 C20 C22 109.5(2) ?
C20 C21 H21A 109.5 ?
C20 C21 H21B 109.5 ?
H21A C21 H21B 109.5 ?
C20 C21 H21C 109.5 ?
H21A C21 H21C 109.5 ?
H21B C21 H21C 109.5 ?
O7 C22 C23 106.7(3) ?
O7 C22 C20 109.6(3) ?
C23 C22 C20 115.3(3) ?
O7 C22 H22 108.4 ?
C23 C22 H22 108.4 ?
C20 C22 H22 108.4 ?
C22 C23 C24 112.7(3) ?
C22 C23 H23A 109.1 ?
C24 C23 H23A 109.1 ?
C22 C23 H23B 109.1 ?
C24 C23 H23B 109.1 ?
H23A C23 H23B 107.8 ?
C25 C24 C23 115.2(3) ?
C25 C24 H24A 108.5 ?
C23 C24 H24A 108.5 ?
C25 C24 H24B 108.5 ?
C23 C24 H24B 108.5 ?
H24A C24 H24B 107.5 ?
O8 C25 C26 104.1(3) ?
O8 C25 C27 108.7(3) ?
C26 C25 C27 111.0(3) ?
O8 C25 C24 107.7(3) ?
C26 C25 C24 112.2(3) ?
C27 C25 C24 112.6(3) ?
C25 C26 H26A 109.5 ?
C25 C26 H26B 109.5 ?
H26A C26 H26B 109.5 ?
C25 C26 H26C 109.5 ?
H26A C26 H26C 109.5 ?
H26B C26 H26C 109.5 ?
C25 C27 H27A 109.5 ?
C25 C27 H27B 109.5 ?
H27A C27 H27B 109.5 ?
C25 C27 H27C 109.5 ?
H27A C27 H27C 109.5 ?
H27B C27 H27C 109.5 ?

loop_
_geom_bond_atom_site_label_1
_geom_bond_atom_site_label_2
_geom_bond_site_symmetry_2
_geom_bond_distance
_geom_bond_publ_flag
O1 C2 . 1.427(3) ?
O1 H1 . .820 ?
O2 C3 . 1.434(4) ?
O2 H2O . .820 ?
O3 C5 . 1.432(4) ?
O3 H3O . .820 ?
O4 C6 . 1.217(4) yes
O5 C14 . 1.446(3) ?
O5 H5 . .820 ?
O6 C20 . 1.439(3) ?
O6 H6 . .820 ?
O7 C22 . 1.440(3) ?
O7 H7 . .820 ?
O8 C25 . 1.446(4) ?
O8 H8 . .820 ?
O9 H9OA . .822(10) ?
O9 H9OB . .822(10) ?
C1 C2 . 1.511(4) yes
C1 C10 . 1.543(4) yes
C1 H1A . .970 ?
C1 H1B . .970 ?
C2 C3 . 1.507(4) yes
C2 H2 . .980 ?
C3 C4 . 1.526(4) yes
C3 H3 . .980 ?
C4 C5 . 1.525(4) yes
C4 H4A . .970 ?
C4 H4B . .970 ?
C5 C6 . 1.518(4) yes
C5 C10 . 1.549(4) yes
C6 C7 . 1.459(4) yes
C7 C8 . 1.335(4) yes
C7 H7A . .930 ?
C8 C9 . 1.498(4) yes
C8 C14 . 1.522(4) ?
C9 C11 . 1.551(4) yes
C9 C10 . 1.558(4) yes
C9 H9 . .980 ?
C10 C19 . 1.542(4) ?
C11 C12 . 1.534(4) ?
C11 H11A . .970 ?
C11 H11B . .970 ?
C12 C13 . 1.527(4) ?
C12 H12A . .970 ?
C12 H12B . .970 ?
C13 C14 . 1.537(4) ?
C13 C18 . 1.543(4) ?
C13 C17 . 1.554(4) yes
C14 C15 . 1.513(4) ?
C15 C16 . 1.548(4) ?
C15 H15A . .970 ?
C15 H15B . .970 ?
C16 C17 . 1.543(4) ?
C16 H16A . .970 ?
C16 H16B . .970 ?
C17 C20 . 1.542(4) ?
C17 H17 . .980 ?
C18 H18A . .960 ?
C18 H18B . .960 ?
C18 H18C . .960 ?
C19 H19A . .960 ?
C19 H19B . .960 ?
C19 H19C . .960 ?
C20 C21 . 1.522(4) ?
C20 C22 . 1.558(4) yes
C21 H21A . .960 ?
C21 H21B . .960 ?
C21 H21C . .960 ?
C22 C23 . 1.520(4) yes
C22 H22 . .980 ?
C23 C24 . 1.541(4) ?
C23 H23A . .970 ?
C23 H23B . .970 ?
C24 C25 . 1.518(4) yes
C24 H24A . .970 ?
C24 H24B . .970 ?
C25 C26 . 1.507(4) yes
C25 C27 . 1.508(4) yes
C26 H26A . .960 ?
C26 H26B . .960 ?
C26 H26C . .960 ?
C27 H27A . .960 ?
C27 H27B . .960 ?
C27 H27C . .960 ?

loop_
_geom_hbond_atom_site_label_D
_geom_hbond_atom_site_label_H
_geom_hbond_atom_site_label_A
_geom_hbond_site_symmetry_A
_geom_hbond_distance_DH
_geom_hbond_distance_HA
_geom_hbond_distance_DA
_geom_hbond_angle_DHA
_geom_hbond_publ_flag
O1 H1 O3 1_655 .82 2.07 2.850(3) 160 yes
O2 H2O O5 3_655 .82 1.99 2.807(3) 172 yes
O3 H3O O2 . .82 1.95 2.669(3) 146 yes
O5 H5 O1 3_645 .82 1.83 2.620(3) 162 yes
O6 H6 O9 . .82 2.37 3.146(4) 158 yes
O7 H7 O8 4_445 .82 2.02 2.817(3) 165 yes
O8 H8 O9 4_545 .82 2.01 2.819(4) 168 yes
O9 H9OB O6 4_455 .822(10) 2.070(11) 2.892(4) 180(6) yes
O9 H9OA O7 1_455 .822(10) 2.053(14) 2.862(4) 168(4) yes

loop_
_geom_torsion_atom_site_label_1
_geom_torsion_atom_site_label_2
_geom_torsion_atom_site_label_3
_geom_torsion_atom_site_label_4
_geom_torsion
C10 C1 C2 O1 174.7(3)
C10 C1 C2 C3 -61.3(4)
O1 C2 C3 O2 65.6(4)
C1 C2 C3 O2 -58.7(4)
O1 C2 C3 C4 -176.1(3)
C1 C2 C3 C4 59.7(4)
O2 C3 C4 C5 65.2(4)
C2 C3 C4 C5 -57.7(4)
C3 C4 C5 O3 -66.9(3)
C3 C4 C5 C6 177.8(3)
C3 C4 C5 C10 55.8(4)
O3 C5 C6 O4 -25.7(5)
C4 C5 C6 O4 91.1(5)
C10 C5 C6 O4 -145.6(4)
O3 C5 C6 C7 159.5(3)
C4 C5 C6 C7 -83.7(4)
C10 C5 C6 C7 39.6(5)
O4 C6 C7 C8 172.4(4)
C5 C6 C7 C8 -12.8(6)
C6 C7 C8 C9 -.1(6)
C6 C7 C8 C14 170.4(3)
C7 C8 C9 C11 -144.5(3)
C14 C8 C9 C11 44.4(4)
C7 C8 C9 C10 -15.4(5)
C14 C8 C9 C10 173.5(3)
C2 C1 C10 C19 172.3(3)
C2 C1 C10 C5 54.7(4)
C2 C1 C10 C9 -66.0(4)
O3 C5 C10 C19 -47.8(4)
C6 C5 C10 C19 69.5(4)
C4 C5 C10 C19 -169.5(3)
O3 C5 C10 C1 70.1(3)
C6 C5 C10 C1 -172.5(3)
C4 C5 C10 C1 -51.6(4)
O3 C5 C10 C9 -170.1(3)
C6 C5 C10 C9 -52.8(4)
C4 C5 C10 C9 68.2(4)
C8 C9 C10 C19 -79.0(4)
C11 C9 C10 C19 50.2(4)
C8 C9 C10 C1 160.6(3)
C11 C9 C10 C1 -70.2(4)
C8 C9 C10 C5 41.8(4)
C11 C9 C10 C5 171.0(3)
C8 C9 C11 C12 -46.1(4)
C10 C9 C11 C12 -176.1(3)
C9 C11 C12 C13 55.1(4)
C11 C12 C13 C14 -59.3(4)
C11 C12 C13 C18 59.7(4)
C11 C12 C13 C17 -169.7(3)
C7 C8 C14 O5 -107.5(3)
C9 C8 C14 O5 63.8(4)
C7 C8 C14 C15 13.3(5)
C9 C8 C14 C15 -175.4(3)
C7 C8 C14 C13 136.7(3)
C9 C8 C14 C13 -52.1(4)
C12 C13 C14 O5 -56.8(3)
C18 C13 C14 O5 -176.8(2)
C17 C13 C14 O5 65.4(3)
C12 C13 C14 C15 -170.9(2)
C18 C13 C14 C15 69.1(3)
C17 C13 C14 C15 -48.7(3)
C12 C13 C14 C8 57.8(3)
C18 C13 C14 C8 -62.3(3)
C17 C13 C14 C8 180.0(2)
O5 C14 C15 C16 -77.4(3)
C8 C14 C15 C16 163.3(3)
C13 C14 C15 C16 35.8(3)
C14 C15 C16 C17 -8.8(3)
C15 C16 C17 C20 -155.0(3)
C15 C16 C17 C13 -20.8(3)
C12 C13 C17 C20 -73.2(4)
C14 C13 C17 C20 171.8(3)
C18 C13 C17 C20 56.6(4)
C12 C13 C17 C16 156.4(3)
C14 C13 C17 C16 41.4(3)
C18 C13 C17 C16 -73.8(3)
C16 C17 C20 O6 64.5(4)
C13 C17 C20 O6 -60.4(4)
C16 C17 C20 C21 -178.2(3)
C13 C17 C20 C21 56.9(4)
C16 C17 C20 C22 -54.9(3)
C13 C17 C20 C22 -179.8(3)
O6 C20 C22 O7 56.9(3)
C21 C20 C22 O7 -56.6(3)
C17 C20 C22 O7 179.6(2)
O6 C20 C22 C23 177.2(3)
C21 C20 C22 C23 63.8(3)
C17 C20 C22 C23 -60.1(4)
O7 C22 C23 C24 -61.6(4)
C20 C22 C23 C24 176.5(3)
C22 C23 C24 C25 -168.4(3)
C23 C24 C25 O8 -174.1(3)
C23 C24 C25 C26 -60.0(4)
C23 C24 C25 C27 66.0(4)

loop_
_cod_related_entry_id
_cod_related_entry_database
_cod_related_entry_code
1 ChemSpider 26231112
